data_4107648
loop_
_publ_author_name
'Robert Weiss'
'Matthias Bess'
'Stefan M. Huber'
'Frank W. Heinemann'

_publ_section_title
;
 Nucleophilic \b-Oniovinylation: Concept, Mechanism, Scope, and
 Applications
;
_journal_name_full 'Journal of the American Chemical Society'
_journal_page_first 4610
_journal_page_last 4617
_journal_paper_doi 10.1021/ja071316a
_journal_volume 130
_journal_year 2008
_chemical_formula_moiety 'C19 H16 N2 O4'
_chemical_formula_sum 'C19 H16 N2 O4'
_chemical_formula_weight 336.34
_chemical_name_systematic
; 
 ? 
;
_space_group_IT_number 2
_symmetry_cell_setting triclinic
_symmetry_space_group_name_Hall '-P 1'
_symmetry_space_group_name_H-M 'P -1'
_atom_sites_solution_hydrogens geom
_atom_sites_solution_primary direct
_atom_sites_solution_secondary difmap
_audit_creation_method SHELXL-97
_cell_angle_alpha 113.488(4)
_cell_angle_beta 98.016(4)
_cell_angle_gamma 101.479(3)
_cell_formula_units_Z 2
_cell_length_a 8.8845(3)
_cell_length_b 9.7575(5)
_cell_length_c 10.9169(8)
_cell_measurement_reflns_used 104
_cell_measurement_temperature 100(2)
_cell_measurement_theta_max 20.00
_cell_measurement_theta_min 6.00
_cell_volume 825.03(9)
_computing_cell_refinement 'EVALCCD (Duisenberg, 2003)'
_computing_data_collection 'COLLECT (Bruker-Nonius, 2002)'
_computing_data_reduction 'EVALCCD (Duisenberg, 2003)'
_computing_molecular_graphics 'SHELXTL 6.12 (Bruker AXS, 2002)'
_computing_publication_material 'SHELXTL 6.12 (Bruker AXS, 2002)'
_computing_structure_refinement 'SHELXTL 6.12 (Bruker AXS, 2002)'
_computing_structure_solution 'SHELXTL 6.12 (Bruker AXS, 2002)'
_diffrn_ambient_temperature 100(2)
_diffrn_detector_area_resol_mean 9
_diffrn_measured_fraction_theta_full 0.997
_diffrn_measured_fraction_theta_max 0.997
_diffrn_measurement_device_type 'Bruker-Nonius KappaCCD'
_diffrn_measurement_method
;
 \f- and \w-rotations with 2.0 \% and 128 sec per frame
;
_diffrn_radiation_monochromator graphite
_diffrn_radiation_source 'fine-focus sealed tube'
_diffrn_radiation_type MoK\a
_diffrn_radiation_wavelength 0.71073
_diffrn_reflns_av_R_equivalents 0.0971
_diffrn_reflns_av_sigmaI/netI 0.0529
_diffrn_reflns_limit_h_max 11
_diffrn_reflns_limit_h_min -11
_diffrn_reflns_limit_k_max 12
_diffrn_reflns_limit_k_min -12
_diffrn_reflns_limit_l_max 13
_diffrn_reflns_limit_l_min -13
_diffrn_reflns_number 16982
_diffrn_reflns_theta_full 27.10
_diffrn_reflns_theta_max 27.10
_diffrn_reflns_theta_min 3.50
_exptl_absorpt_coefficient_mu 0.096
_exptl_absorpt_correction_T_max 0.989
_exptl_absorpt_correction_T_min 0.979
_exptl_absorpt_correction_type integration
_exptl_absorpt_process_details
;
gaussian integration (Coppens, 1970)
;
_exptl_crystal_colour colorless
_exptl_crystal_density_diffrn 1.354
_exptl_crystal_description prism
_exptl_crystal_F_000 352
_exptl_crystal_size_max 0.23
_exptl_crystal_size_mid 0.23
_exptl_crystal_size_min 0.14
_refine_diff_density_max 0.297
_refine_diff_density_min -0.270
_refine_diff_density_rms 0.048
_refine_ls_extinction_method none
_refine_ls_goodness_of_fit_ref 1.056
_refine_ls_hydrogen_treatment constr
_refine_ls_matrix_type full
_refine_ls_number_parameters 228
_refine_ls_number_reflns 3632
_refine_ls_number_restraints 0
_refine_ls_restrained_S_all 1.056
_refine_ls_R_factor_all 0.0518
_refine_ls_R_factor_gt 0.0384
_refine_ls_shift/su_max 0.000
_refine_ls_shift/su_mean 0.000
_refine_ls_structure_factor_coef Fsqd
_refine_ls_weighting_details 'calc w=1/[\s^2^(Fo^2^)+(0.0225P)^2^+0.3569P] where P=(Fo^2^+2Fc^2^)/3'
_refine_ls_weighting_scheme calc
_refine_ls_wR_factor_gt 0.0875
_refine_ls_wR_factor_ref 0.0945
_reflns_number_gt 2981
_reflns_number_total 3632
_reflns_threshold_expression >2sigma(I)
_cod_data_source_file ja071316a-file017.cif
_cod_data_source_block oc0609
_cod_original_sg_symbol_Hall -P1
_cod_database_code 4107648

loop_
_symmetry_equiv_pos_as_xyz
'x, y, z'
'-x, -y, -z'

loop_
_atom_site_label
_atom_site_type_symbol
_atom_site_fract_x
_atom_site_fract_y
_atom_site_fract_z
_atom_site_U_iso_or_equiv
_atom_site_adp_type
_atom_site_occupancy
_atom_site_symmetry_multiplicity
_atom_site_calc_flag
_atom_site_refinement_flags
N1 N 0.80658(12) 0.07239(12) 0.58359(11) 0.0136(2) Uani 1 1 d .
N2 N 0.75602(12) -0.08381(12) 0.50595(12) 0.0149(2) Uani 1 1 d .
O1 O 0.63990(11) -0.37017(10) 0.29193(11) 0.0223(2) Uani 1 1 d .
O2 O 0.51252(11) -0.27577(11) 0.16395(11) 0.0234(2) Uani 1 1 d .
O3 O 0.42682(10) 0.03857(11) 0.25397(10) 0.0170(2) Uani 1 1 d .
O4 O 0.66025(11) 0.12489(11) 0.21438(10) 0.0217(2) Uani 1 1 d .
C1 C 0.66463(14) -0.10267(14) 0.38955(14) 0.0148(3) Uani 1 1 d .
C2 C 0.65647(14) 0.04153(14) 0.39166(14) 0.0139(3) Uani 1 1 d .
C3 C 0.75101(14) 0.15268(14) 0.51745(13) 0.0132(3) Uani 1 1 d .
C4 C 0.59616(14) -0.25703(15) 0.26987(14) 0.0164(3) Uani 1 1 d .
C5 C 0.5818(2) -0.52294(16) 0.17541(18) 0.0324(4) Uani 1 1 d .
H5A H 0.6180 -0.5989 0.2004 0.049 Uiso 1 1 calc R
H5B H 0.6223 -0.5197 0.0973 0.049 Uiso 1 1 calc R
H5C H 0.4657 -0.5533 0.1498 0.049 Uiso 1 1 calc R
C6 C 0.58412(14) 0.07251(14) 0.27700(13) 0.0138(3) Uani 1 1 d .
C7 C 0.34771(15) 0.05547(17) 0.13736(15) 0.0208(3) Uani 1 1 d .
H7A H 0.2337 0.0336 0.1313 0.031 Uiso 1 1 calc R
H7B H 0.3666 -0.0178 0.0526 0.031 Uiso 1 1 calc R
H7C H 0.3894 0.1621 0.1495 0.031 Uiso 1 1 calc R
C8 C 0.79805(15) 0.32364(14) 0.57135(13) 0.0150(3) Uani 1 1 d .
C9 C 0.68242(17) 0.39748(16) 0.55643(15) 0.0219(3) Uani 1 1 d .
H9A H 0.5744 0.3387 0.5184 0.026 Uiso 1 1 calc R
C10 C 0.7250(2) 0.55702(17) 0.59709(16) 0.0291(3) Uani 1 1 d .
H10A H 0.6462 0.6071 0.5861 0.035 Uiso 1 1 calc R
C11 C 0.8821(2) 0.64283(16) 0.65362(16) 0.0284(3) Uani 1 1 d .
H11A H 0.9110 0.7518 0.6811 0.034 Uiso 1 1 calc R
C12 C 0.99781(18) 0.57068(16) 0.67040(15) 0.0242(3) Uani 1 1 d .
H12A H 1.1053 0.6306 0.7105 0.029 Uiso 1 1 calc R
C13 C 0.95676(16) 0.41095(15) 0.62861(14) 0.0180(3) Uani 1 1 d .
H13A H 1.0362 0.3613 0.6389 0.022 Uiso 1 1 calc R
C14 C 0.90095(14) 0.13286(14) 0.72105(13) 0.0134(3) Uani 1 1 d .
C15 C 0.86634(15) 0.24853(15) 0.82925(14) 0.0163(3) Uani 1 1 d .
H15A H 0.7810 0.2892 0.8128 0.020 Uiso 1 1 calc R
C16 C 0.95880(16) 0.30323(16) 0.96135(15) 0.0199(3) Uani 1 1 d .
H16A H 0.9375 0.3830 1.0361 0.024 Uiso 1 1 calc R
C17 C 1.08253(16) 0.24230(17) 0.98537(15) 0.0224(3) Uani 1 1 d .
H17A H 1.1454 0.2806 1.0762 0.027 Uiso 1 1 calc R
C18 C 1.11411(15) 0.12566(17) 0.87670(15) 0.0212(3) Uani 1 1 d .
H18A H 1.1980 0.0835 0.8935 0.025 Uiso 1 1 calc R
C19 C 1.02362(14) 0.07034(15) 0.74349(14) 0.0168(3) Uani 1 1 d .
H19A H 1.0453 -0.0091 0.6688 0.020 Uiso 1 1 calc R

loop_
_atom_site_aniso_label
_atom_site_aniso_U_11
_atom_site_aniso_U_22
_atom_site_aniso_U_33
_atom_site_aniso_U_23
_atom_site_aniso_U_13
_atom_site_aniso_U_12
N1 0.0140(5) 0.0127(5) 0.0133(6) 0.0057(4) 0.0017(4) 0.0034(4)
N2 0.0157(5) 0.0124(5) 0.0146(6) 0.0047(5) 0.0032(4) 0.0030(4)
O1 0.0275(5) 0.0127(4) 0.0206(6) 0.0042(4) -0.0011(4) 0.0043(4)
O2 0.0233(5) 0.0208(5) 0.0184(5) 0.0033(4) -0.0025(4) 0.0067(4)
O3 0.0133(4) 0.0243(5) 0.0173(5) 0.0134(4) 0.0019(4) 0.0054(4)
O4 0.0172(5) 0.0298(5) 0.0202(5) 0.0151(5) 0.0037(4) 0.0026(4)
C1 0.0142(6) 0.0161(6) 0.0137(7) 0.0066(5) 0.0038(5) 0.0036(5)
C2 0.0119(5) 0.0159(6) 0.0148(7) 0.0071(5) 0.0041(5) 0.0040(5)
C3 0.0116(5) 0.0164(6) 0.0141(7) 0.0082(5) 0.0036(5) 0.0056(5)
C4 0.0143(6) 0.0162(6) 0.0173(7) 0.0059(6) 0.0040(5) 0.0039(5)
C5 0.0386(9) 0.0131(7) 0.0318(10) 0.0010(7) -0.0034(7) 0.0060(6)
C6 0.0151(6) 0.0125(6) 0.0115(6) 0.0035(5) 0.0018(5) 0.0037(5)
C7 0.0168(6) 0.0286(7) 0.0201(8) 0.0162(6) -0.0008(5) 0.0047(5)
C8 0.0208(6) 0.0152(6) 0.0102(7) 0.0065(5) 0.0034(5) 0.0057(5)
C9 0.0268(7) 0.0213(7) 0.0175(7) 0.0076(6) 0.0020(6) 0.0106(6)
C10 0.0456(9) 0.0231(7) 0.0237(9) 0.0111(7) 0.0075(7) 0.0194(7)
C11 0.0525(10) 0.0138(6) 0.0180(8) 0.0070(6) 0.0095(7) 0.0065(6)
C12 0.0326(8) 0.0195(7) 0.0148(7) 0.0070(6) 0.0047(6) -0.0026(6)
C13 0.0215(6) 0.0184(6) 0.0142(7) 0.0082(6) 0.0039(5) 0.0036(5)
C14 0.0129(5) 0.0143(6) 0.0133(7) 0.0081(5) 0.0017(5) 0.0013(5)
C15 0.0171(6) 0.0159(6) 0.0175(7) 0.0086(6) 0.0039(5) 0.0056(5)
C16 0.0240(7) 0.0183(6) 0.0149(7) 0.0058(6) 0.0041(5) 0.0042(5)
C17 0.0204(7) 0.0288(7) 0.0143(7) 0.0095(6) -0.0015(5) 0.0030(6)
C18 0.0158(6) 0.0309(7) 0.0224(8) 0.0162(6) 0.0030(5) 0.0092(5)
C19 0.0162(6) 0.0188(6) 0.0189(7) 0.0108(6) 0.0062(5) 0.0057(5)

loop_
_atom_type_symbol
_atom_type_description
_atom_type_scat_dispersion_real
_atom_type_scat_dispersion_imag
_atom_type_scat_source
C C 0.0033 0.0016 'International Tables Vol C Tables 4.2.6.8 and 6.1.1.4'
H H 0.0000 0.0000 'International Tables Vol C Tables 4.2.6.8 and 6.1.1.4'
N N 0.0061 0.0033 'International Tables Vol C Tables 4.2.6.8 and 6.1.1.4'
O O 0.0106 0.0060 'International Tables Vol C Tables 4.2.6.8 and 6.1.1.4'

loop_
_exptl_crystal_face_index_h
_exptl_crystal_face_index_k
_exptl_crystal_face_index_l
_exptl_crystal_face_perp_dist
1 0 0 0.140
-1 0 0 0.140
0 1 0 0.110
0 -1 0 0.120
0 0 1 0.030
0 0 -1 0.150
0 2 -3 0.124
0 -2 3 0.051
0 -6 -5 0.129
13 -5 -4 0.149
-16 5 4 0.091

loop_
_geom_angle_atom_site_label_1
_geom_angle_atom_site_label_2
_geom_angle_atom_site_label_3
_geom_angle
N2 N1 C3 112.70(10)
N2 N1 C14 118.88(10)
C3 N1 C14 128.34(10)
C1 N2 N1 104.44(10)
C4 O1 C5 114.70(11)
C6 O3 C7 115.17(10)
N2 C1 C2 111.79(11)
N2 C1 C4 122.23(11)
C2 C1 C4 125.68(12)
C3 C2 C1 105.13(11)
C3 C2 C6 125.65(11)
C1 C2 C6 128.58(12)
N1 C3 C2 105.92(11)
N1 C3 C8 124.73(11)
C2 C3 C8 129.18(11)
O2 C4 O1 124.66(12)
O2 C4 C1 122.86(12)
O1 C4 C1 112.46(11)
O1 C5 H5A 109.5
O1 C5 H5B 109.5
H5A C5 H5B 109.5
O1 C5 H5C 109.5
H5A C5 H5C 109.5
H5B C5 H5C 109.5
O4 C6 O3 124.21(12)
O4 C6 C2 123.53(11)
O3 C6 C2 112.25(10)
O3 C7 H7A 109.5
O3 C7 H7B 109.5
H7A C7 H7B 109.5
O3 C7 H7C 109.5
H7A C7 H7C 109.5
H7B C7 H7C 109.5
C9 C8 C13 119.74(12)
C9 C8 C3 118.82(12)
C13 C8 C3 121.31(11)
C10 C9 C8 120.08(13)
C10 C9 H9A 120.0
C8 C9 H9A 120.0
C11 C10 C9 119.94(14)
C11 C10 H10A 120.0
C9 C10 H10A 120.0
C10 C11 C12 120.40(13)
C10 C11 H11A 119.8
C12 C11 H11A 119.8
C11 C12 C13 120.12(13)
C11 C12 H12A 119.9
C13 C12 H12A 119.9
C12 C13 C8 119.72(13)
C12 C13 H13A 120.1
C8 C13 H13A 120.1
C19 C14 C15 121.41(12)
C19 C14 N1 118.40(12)
C15 C14 N1 120.16(11)
C16 C15 C14 118.73(12)
C16 C15 H15A 120.6
C14 C15 H15A 120.6
C15 C16 C17 120.52(13)
C15 C16 H16A 119.7
C17 C16 H16A 119.7
C18 C17 C16 120.02(13)
C18 C17 H17A 120.0
C16 C17 H17A 120.0
C17 C18 C19 120.27(12)
C17 C18 H18A 119.9
C19 C18 H18A 119.9
C18 C19 C14 119.04(13)
C18 C19 H19A 120.5
C14 C19 H19A 120.5

loop_
_geom_bond_atom_site_label_1
_geom_bond_atom_site_label_2
_geom_bond_distance
N1 N2 1.3545(15)
N1 C3 1.3726(16)
N1 C14 1.4316(16)
N2 C1 1.3320(17)
O1 C4 1.3358(16)
O1 C5 1.4512(17)
O2 C4 1.2084(17)
O3 C6 1.3333(15)
O3 C7 1.4511(15)
O4 C6 1.2065(16)
C1 C2 1.4145(17)
C1 C4 1.4801(18)
C2 C3 1.3770(18)
C2 C6 1.4920(17)
C3 C8 1.4748(17)
C5 H5A 0.9800
C5 H5B 0.9800
C5 H5C 0.9800
C7 H7A 0.9800
C7 H7B 0.9800
C7 H7C 0.9800
C8 C9 1.3938(18)
C8 C13 1.3987(18)
C9 C10 1.390(2)
C9 H9A 0.9500
C10 C11 1.384(2)
C10 H10A 0.9500
C11 C12 1.387(2)
C11 H11A 0.9500
C12 C13 1.3895(19)
C12 H12A 0.9500
C13 H13A 0.9500
C14 C19 1.3889(17)
C14 C15 1.3930(18)
C15 C16 1.3860(19)
C15 H15A 0.9500
C16 C17 1.391(2)
C16 H16A 0.9500
C17 C18 1.387(2)
C17 H17A 0.9500
C18 C19 1.3885(19)
C18 H18A 0.9500
C19 H19A 0.9500

loop_
_geom_torsion_atom_site_label_1
_geom_torsion_atom_site_label_2
_geom_torsion_atom_site_label_3
_geom_torsion_atom_site_label_4
_geom_torsion
C3 N1 N2 C1 -1.06(13)
C14 N1 N2 C1 176.10(10)
N1 N2 C1 C2 0.21(13)
N1 N2 C1 C4 174.31(11)
N2 C1 C2 C3 0.67(14)
C4 C1 C2 C3 -173.19(12)
N2 C1 C2 C6 171.80(11)
C4 C1 C2 C6 -2.1(2)
N2 N1 C3 C2 1.49(14)
C14 N1 C3 C2 -175.34(11)
N2 N1 C3 C8 -174.11(11)
C14 N1 C3 C8 9.06(19)
C1 C2 C3 N1 -1.24(13)
C6 C2 C3 N1 -172.71(11)
C1 C2 C3 C8 174.09(12)
C6 C2 C3 C8 2.6(2)
C5 O1 C4 O2 1.40(19)
C5 O1 C4 C1 -177.34(12)
N2 C1 C4 O2 179.66(12)
C2 C1 C4 O2 -7.1(2)
N2 C1 C4 O1 -1.58(17)
C2 C1 C4 O1 171.68(11)
C7 O3 C6 O4 5.42(18)
C7 O3 C6 C2 -175.82(10)
C3 C2 C6 O4 66.24(18)
C1 C2 C6 O4 -103.20(16)
C3 C2 C6 O3 -112.53(13)
C1 C2 C6 O3 78.02(16)
N1 C3 C8 C9 -138.91(13)
C2 C3 C8 C9 46.55(19)
N1 C3 C8 C13 45.23(19)
C2 C3 C8 C13 -129.31(14)
C13 C8 C9 C10 0.6(2)
C3 C8 C9 C10 -175.30(13)
C8 C9 C10 C11 -0.6(2)
C9 C10 C11 C12 -0.2(2)
C10 C11 C12 C13 0.9(2)
C11 C12 C13 C8 -0.9(2)
C9 C8 C13 C12 0.1(2)
C3 C8 C13 C12 175.94(12)
N2 N1 C14 C19 44.82(15)
C3 N1 C14 C19 -138.52(13)
N2 N1 C14 C15 -133.39(12)
C3 N1 C14 C15 43.27(18)
C19 C14 C15 C16 1.06(18)
N1 C14 C15 C16 179.22(11)
C14 C15 C16 C17 -0.7(2)
C15 C16 C17 C18 -0.1(2)
C16 C17 C18 C19 0.7(2)
C17 C18 C19 C14 -0.34(19)
C15 C14 C19 C18 -0.52(18)
N1 C14 C19 C18 -178.71(11)

loop_
_cod_related_entry_id
_cod_related_entry_database
_cod_related_entry_code
1 ChemSpider 30660307
